data_2015735
loop_
_publ_author_name
'Elsegood, Mark R. J.'
'Smith, Martin B.'
'Dale, Sophie H.'

_publ_section_title
;
 Two square-planar palladium(II) complexes with
 <i>P</i>,<i>O</i>-bidentate hybrid ligands
;
_journal_coeditor_code GD3061
_journal_issue 1
_journal_name_full 'Acta Crystallographica Section C'
_journal_page_first m7
_journal_page_last m9
_journal_paper_doi 10.1107/S0108270106048530
_journal_volume 63
_journal_year 2007
_chemical_formula_iupac '[Pd (C H3) Cl (C24 H21 N O P2)] , C2 H6 O S'
_chemical_formula_moiety 'C25 H24 Cl N O P2 Pd , C2 H6 O S'
_chemical_formula_sum 'C27 H30 Cl N O2 P2 Pd S'
_chemical_formula_weight 636.37
_chemical_name_systematic
;
chloro[(diphenylphosphinoamino)diphenylphosphine oxide]methylpalladium(II)
dimethyl sulfoxide solvate
;
_space_group_IT_number 7
_symmetry_cell_setting monoclinic
_symmetry_space_group_name_Hall 'P -2yac'
_symmetry_space_group_name_H-M 'P 1 n 1'
_atom_sites_solution_hydrogens geom
_atom_sites_solution_primary direct
_atom_sites_solution_secondary difmap
_audit_creation_method SHELXL97
_cell_angle_alpha 90.00
_cell_angle_beta 101.904(2)
_cell_angle_gamma 90.00
_cell_formula_units_Z 2
_cell_length_a 11.5432(6)
_cell_length_b 9.5417(5)
_cell_length_c 13.1351(7)
_cell_measurement_reflns_used 8788
_cell_measurement_temperature 150(2)
_cell_measurement_theta_max 28.58
_cell_measurement_theta_min 2.64
_cell_volume 1415.61(13)
_computing_cell_refinement 'SAINT (Bruker, 2001)'
_computing_data_collection 'SMART (Bruker, 2001)'
_computing_data_reduction SAINT
_computing_molecular_graphics SHELXTL
_computing_publication_material 'SHELXTL and local programs'
_computing_structure_refinement SHELXTL
_computing_structure_solution 'SHELXTL (Bruker, 2000)'
_diffrn_ambient_temperature 150(2)
_diffrn_measured_fraction_theta_full 1.000
_diffrn_measured_fraction_theta_max 1.000
_diffrn_measurement_device_type 'Bruker SMART 1000 CCD area-detector'
_diffrn_measurement_method '\w rotation with narrow frames'
_diffrn_radiation_monochromator graphite
_diffrn_radiation_source 'sealed tube'
_diffrn_radiation_type MoK\a
_diffrn_radiation_wavelength 0.71073
_diffrn_reflns_av_R_equivalents 0.0141
_diffrn_reflns_av_sigmaI/netI 0.0263
_diffrn_reflns_limit_h_max 14
_diffrn_reflns_limit_h_min -14
_diffrn_reflns_limit_k_max 11
_diffrn_reflns_limit_k_min -11
_diffrn_reflns_limit_l_max 16
_diffrn_reflns_limit_l_min -16
_diffrn_reflns_number 10824
_diffrn_reflns_theta_full 26.00
_diffrn_reflns_theta_max 26.00
_diffrn_reflns_theta_min 2.13
_diffrn_standards_number 0
_exptl_absorpt_coefficient_mu 0.961
_exptl_absorpt_correction_T_max 0.877
_exptl_absorpt_correction_T_min 0.688
_exptl_absorpt_correction_type multi-scan
_exptl_absorpt_process_details '(SADABS; Sheldrick, 2003)'
_exptl_crystal_colour colourless
_exptl_crystal_density_diffrn 1.493
_exptl_crystal_density_method 'not measured'
_exptl_crystal_description block
_exptl_crystal_F_000 648
_exptl_crystal_size_max 0.42
_exptl_crystal_size_mid 0.15
_exptl_crystal_size_min 0.14
_refine_diff_density_max 0.466
_refine_diff_density_min -0.537
_refine_ls_abs_structure_details 'Flack (1983), with how many Friedel pairs'
_refine_ls_abs_structure_Flack -0.02(2)
_refine_ls_extinction_method none
_refine_ls_goodness_of_fit_ref 1.040
_refine_ls_hydrogen_treatment constr
_refine_ls_matrix_type full
_refine_ls_number_parameters 327
_refine_ls_number_reflns 5385
_refine_ls_number_restraints 156
_refine_ls_restrained_S_all 1.227
_refine_ls_R_factor_all 0.0240
_refine_ls_R_factor_gt 0.0225
_refine_ls_shift/su_max 0.001
_refine_ls_shift/su_mean 0.000
_refine_ls_structure_factor_coef Fsqd
_refine_ls_weighting_details 'calc w = 1/[\s^2^(Fo^2^)+(0.0274P)^2^+0.4115P] where P=(Fo^2^+2Fc^2^)/3'
_refine_ls_weighting_scheme calc
_refine_ls_wR_factor_gt 0.0534
_refine_ls_wR_factor_ref 0.0542
_reflns_number_gt 5182
_reflns_number_total 5385
_reflns_threshold_expression I>2\s(I)
_cod_data_source_file gd3061.cif
_cod_data_source_block I
_cod_depositor_comments
;
The following automatic conversions were performed:
'_symmetry_cell_setting' value 'Monoclinic' changed to 'monoclinic'
according to '/home/saulius/struct/CIF-dictionaries/cif_core.dic'
dictionary named 'cif_core.dic' version 2.4.1 from
2010-06-29.

'_geom_bond_publ_flag' value 'Y' changed to 'y' according to
'/home/saulius/struct/CIF-dictionaries/cif_core.dic' dictionary named
'cif_core.dic' version 2.4.1 from 2010-06-29 (7
times).

'_geom_angle_publ_flag' value 'Y' changed to 'y' according to
'/home/saulius/struct/CIF-dictionaries/cif_core.dic' dictionary named
'cif_core.dic' version 2.4.1 from 2010-06-29 (6 times).

Automatic conversion script
Id: cif_fix_enum 1527 2010-12-29 10:47:43Z saulius 

The following automatic conversions were performed:

'_symmetry_cell_setting' value 'Monoclinic' changed to 'monoclinic'
according to /home/saulius/struct/CIF-dictionaries/cif_core.dic
dictionary named 'cif_core.dic' version 2.4.1 from
2010-06-29.

'_geom_bond_publ_flag' value 'Y' changed to 'y'
according to /home/saulius/struct/CIF-dictionaries/cif_core.dic
dictionary named 'cif_core.dic' version 2.4.1 from 2010-06-29 (7
times).

'_geom_angle_publ_flag' value 'Y' changed to 'y' according
to /home/saulius/struct/CIF-dictionaries/cif_core.dic dictionary
named 'cif_core.dic' version 2.4.1 from 2010-06-29 (6 times).

Automatic conversion script
Id: cif_fix_values 1715 2011-07-08 13:25:40Z adriana 
;
_cod_original_sg_symbol_H-M 'P n'
_cod_database_code 2015735
_cod_database_fobs_code 2015735

loop_
_symmetry_equiv_pos_as_xyz
'x, y, z'
'x+1/2, -y, z+1/2'

loop_
_atom_site_type_symbol
_atom_site_label
_atom_site_fract_x
_atom_site_fract_y
_atom_site_fract_z
_atom_site_U_iso_or_equiv
_atom_site_adp_type
_atom_site_calc_flag
_atom_site_refinement_flags
_atom_site_occupancy
_atom_site_disorder_assembly
_atom_site_disorder_group
Pd Pd1 0.540806(18) 0.18884(2) 0.191022(17) 0.02648(7) Uani d . 1 . .
Cl Cl1 0.70964(8) 0.09213(9) 0.14119(7) 0.0362(2) Uani d . 1 . .
C C1 0.5276(4) 0.0156(4) 0.2767(3) 0.0423(9) Uani d . 1 . .
H H1A 0.6022 0.0012 0.3269 0.051 Uiso calc R 1 . .
H H1B 0.5114 -0.0660 0.2307 0.051 Uiso calc R 1 . .
H H1C 0.4630 0.0278 0.3139 0.051 Uiso calc R 1 . .
O O1 0.5430(2) 0.3821(2) 0.09624(17) 0.0309(5) Uani d . 1 . .
P P1 0.50100(8) 0.50388(9) 0.15232(7) 0.02762(18) Uani d . 1 . .
N N1 0.3915(2) 0.4519(3) 0.2077(2) 0.0278(6) Uani d . 1 . .
H H1 0.3353 0.5101 0.2167 0.033 Uiso calc R 1 . .
P P2 0.39198(7) 0.28259(8) 0.24609(6) 0.02533(18) Uani d . 1 . .
C C2 0.4447(3) 0.6481(4) 0.0693(3) 0.0344(8) Uani d U 1 . .
C C3 0.3266(4) 0.6634(4) 0.0267(3) 0.0431(9) Uani d U 1 . .
H H3 0.2706 0.6016 0.0466 0.052 Uiso calc R 1 . .
C C4 0.2883(4) 0.7689(4) -0.0453(3) 0.0472(9) Uani d U 1 . .
H H4 0.2062 0.7782 -0.0744 0.057 Uiso calc R 1 . .
C C5 0.3664(4) 0.8587(5) -0.0748(3) 0.0503(9) Uani d U 1 . .
H H5 0.3400 0.9285 -0.1259 0.060 Uiso calc R 1 . .
C C6 0.4842(5) 0.8467(6) -0.0292(4) 0.0790(14) Uani d U 1 . .
H H6 0.5400 0.9110 -0.0466 0.095 Uiso calc R 1 . .
C C7 0.5218(4) 0.7401(6) 0.0425(4) 0.0700(13) Uani d U 1 . .
H H7 0.6036 0.7321 0.0731 0.084 Uiso calc R 1 . .
C C8 0.6212(3) 0.5696(4) 0.2498(3) 0.0350(7) Uani d U 1 . .
C C9 0.6026(5) 0.6714(4) 0.3194(4) 0.0488(10) Uani d U 1 . .
H H9 0.5253 0.7084 0.3148 0.059 Uiso calc R 1 . .
C C10 0.6944(5) 0.7203(5) 0.3956(4) 0.0653(11) Uani d U 1 . .
H H10 0.6803 0.7887 0.4441 0.078 Uiso calc R 1 . .
C C11 0.8052(5) 0.6694(5) 0.4002(4) 0.0652(11) Uani d U 1 . .
H H11 0.8690 0.7055 0.4510 0.078 Uiso calc R 1 . .
C C12 0.8272(4) 0.5669(6) 0.3333(4) 0.0633(10) Uani d U 1 . .
H H12 0.9050 0.5309 0.3389 0.076 Uiso calc R 1 . .
C C13 0.7340(3) 0.5160(5) 0.2568(3) 0.0485(8) Uani d U 1 . .
H H13 0.7481 0.4452 0.2100 0.058 Uiso calc R 1 . .
C C14 0.4025(3) 0.2911(3) 0.3863(3) 0.0272(7) Uani d . 1 . .
C C15 0.4925(3) 0.3711(4) 0.4448(3) 0.0343(8) Uani d . 1 . .
H H15 0.5430 0.4244 0.4110 0.041 Uiso calc R 1 . .
C C16 0.5091(3) 0.3738(4) 0.5528(3) 0.0434(9) Uani d . 1 . .
H H16 0.5708 0.4288 0.5926 0.052 Uiso calc R 1 . .
C C17 0.4352(4) 0.2959(4) 0.6022(3) 0.0429(9) Uani d . 1 . .
H H17 0.4456 0.2984 0.6759 0.052 Uiso calc R 1 . .
C C18 0.3472(4) 0.2156(4) 0.5445(3) 0.0424(9) Uani d . 1 . .
H H18 0.2969 0.1621 0.5784 0.051 Uiso calc R 1 . .
C C19 0.3311(3) 0.2118(4) 0.4373(3) 0.0374(8) Uani d . 1 . .
H H19 0.2706 0.1544 0.3982 0.045 Uiso calc R 1 . .
C C20 0.2446(3) 0.2146(4) 0.1957(3) 0.0308(7) Uani d . 1 . .
C C21 0.2318(3) 0.0874(4) 0.1424(3) 0.0363(8) Uani d . 1 . .
H H21 0.2996 0.0382 0.1313 0.044 Uiso calc R 1 . .
C C22 0.1187(4) 0.0326(4) 0.1052(3) 0.0464(9) Uani d . 1 . .
H H22 0.1098 -0.0537 0.0683 0.056 Uiso calc R 1 . .
C C23 0.0210(3) 0.1026(5) 0.1218(3) 0.0492(10) Uani d . 1 . .
H H23 -0.0556 0.0648 0.0966 0.059 Uiso calc R 1 . .
C C24 0.0336(5) 0.2296(4) 0.1756(4) 0.0502(11) Uani d . 1 . .
H H24 -0.0344 0.2778 0.1874 0.060 Uiso calc R 1 . .
C C25 0.1441(3) 0.2849(4) 0.2114(3) 0.0408(9) Uani d . 1 . .
H H25 0.1521 0.3720 0.2472 0.049 Uiso calc R 1 . .
S S1 0.26311(14) 0.72127(18) 0.36439(11) 0.0452(5) Uani d PDU 0.671(3) A 1
O O2 0.2299(3) 0.6294(3) 0.2686(2) 0.0519(7) Uani d DU 1 . .
C C26 0.1530(5) 0.8389(5) 0.3633(4) 0.0837(14) Uani d DU 1 . .
H H26A 0.1497 0.9037 0.3049 0.126 Uiso calc PR 0.671(3) A 1
H H26B 0.1683 0.8915 0.4288 0.126 Uiso calc PR 0.671(3) A 1
H H26C 0.0773 0.7894 0.3556 0.126 Uiso calc PR 0.671(3) A 1
H H26D 0.1040 0.8706 0.2973 0.126 Uiso calc PR 0.329(3) A 2
H H26E 0.2303 0.8855 0.3745 0.126 Uiso calc PR 0.329(3) A 2
H H26F 0.1137 0.8621 0.4204 0.126 Uiso calc PR 0.329(3) A 2
C C27 0.2575(4) 0.6201(5) 0.4708(3) 0.0643(12) Uani d DU 1 . .
H H27A 0.3192 0.5481 0.4787 0.097 Uiso calc PR 0.671(3) A 1
H H27B 0.1797 0.5752 0.4615 0.097 Uiso calc PR 0.671(3) A 1
H H27C 0.2704 0.6792 0.5332 0.097 Uiso calc PR 0.671(3) A 1
H H27D 0.2714 0.5188 0.4706 0.097 Uiso calc PR 0.329(3) A 2
H H27E 0.2186 0.6440 0.5282 0.097 Uiso calc PR 0.329(3) A 2
H H27F 0.3333 0.6697 0.4799 0.097 Uiso calc PR 0.329(3) A 2
S S1X 0.1718(3) 0.6672(3) 0.3593(2) 0.0454(9) Uani d PDU 0.329(3) A 2

loop_
_atom_site_aniso_label
_atom_site_aniso_U_11
_atom_site_aniso_U_22
_atom_site_aniso_U_33
_atom_site_aniso_U_12
_atom_site_aniso_U_13
_atom_site_aniso_U_23
Pd1 0.02604(11) 0.02464(11) 0.03058(11) -0.00181(12) 0.01006(8) -0.00179(12)
Cl1 0.0328(4) 0.0399(5) 0.0393(5) 0.0057(4) 0.0157(4) -0.0011(4)
C1 0.048(2) 0.0284(19) 0.054(2) 0.0026(17) 0.0189(19) 0.0083(17)
O1 0.0316(12) 0.0319(13) 0.0314(12) -0.0022(10) 0.0114(10) 0.0015(10)
P1 0.0257(4) 0.0272(4) 0.0293(4) -0.0049(3) 0.0042(3) 0.0032(4)
N1 0.0269(13) 0.0239(14) 0.0331(15) 0.0002(11) 0.0073(11) 0.0019(11)
P2 0.0241(4) 0.0241(4) 0.0290(4) -0.0030(3) 0.0082(3) -0.0002(3)
C2 0.0324(16) 0.0331(17) 0.0358(18) -0.0057(14) 0.0027(14) 0.0068(15)
C3 0.0313(15) 0.0408(19) 0.056(2) 0.0021(15) 0.0053(16) 0.0145(16)
C4 0.0374(17) 0.045(2) 0.057(2) 0.0059(15) 0.0056(16) 0.0158(16)
C5 0.0492(19) 0.046(2) 0.051(2) -0.0027(16) -0.0021(17) 0.0193(17)
C6 0.054(2) 0.082(3) 0.089(3) -0.028(2) -0.012(2) 0.055(2)
C7 0.0398(19) 0.077(3) 0.081(3) -0.023(2) -0.015(2) 0.046(2)
C8 0.0370(15) 0.0317(17) 0.0322(16) -0.0096(14) -0.0024(14) 0.0123(12)
C9 0.060(2) 0.0257(18) 0.048(2) -0.0009(16) -0.0175(18) 0.0026(14)
C10 0.082(2) 0.040(2) 0.056(2) -0.0064(19) -0.027(2) 0.0016(17)
C11 0.065(2) 0.060(2) 0.055(2) -0.0262(19) -0.026(2) 0.0170(16)
C12 0.0398(18) 0.088(3) 0.056(2) -0.0175(19) -0.0067(16) 0.0149(19)
C13 0.0343(16) 0.069(2) 0.0405(18) -0.0094(16) 0.0045(14) 0.0087(16)
C14 0.0269(16) 0.0255(16) 0.0310(17) 0.0053(13) 0.0100(13) -0.0007(13)
C15 0.0280(17) 0.041(2) 0.0342(18) 0.0009(15) 0.0071(14) 0.0011(15)
C16 0.035(2) 0.054(2) 0.038(2) 0.0044(18) 0.0028(16) -0.0028(18)
C17 0.046(2) 0.056(2) 0.030(2) 0.0211(19) 0.0127(17) 0.0076(17)
C18 0.043(2) 0.045(2) 0.046(2) 0.0104(18) 0.0256(19) 0.0156(18)
C19 0.038(2) 0.0318(19) 0.045(2) 0.0016(16) 0.0159(17) 0.0046(16)
C20 0.0284(17) 0.0332(18) 0.0319(17) -0.0063(14) 0.0087(14) 0.0013(14)
C21 0.0353(19) 0.0366(19) 0.0387(19) -0.0089(16) 0.0115(16) -0.0083(15)
C22 0.042(2) 0.046(2) 0.050(2) -0.0151(18) 0.0076(18) -0.0119(19)
C23 0.032(2) 0.058(3) 0.056(3) -0.0210(19) 0.0030(18) -0.005(2)
C24 0.0275(19) 0.053(2) 0.069(3) -0.005(2) 0.009(2) -0.008(3)
C25 0.0290(19) 0.037(2) 0.055(2) -0.0046(15) 0.0073(17) -0.0099(17)
S1 0.0491(10) 0.0555(10) 0.0345(8) -0.0124(7) 0.0168(7) -0.0078(6)
O2 0.0602(17) 0.0582(16) 0.0371(12) 0.0168(14) 0.0098(12) -0.0102(12)
C26 0.135(3) 0.060(2) 0.051(2) 0.041(2) 0.006(2) -0.0088(18)
C27 0.094(3) 0.061(2) 0.0419(16) 0.029(2) 0.023(2) 0.0066(17)
S1X 0.0394(17) 0.0524(16) 0.0457(15) 0.0092(13) 0.0121(12) -0.0066(12)

loop_
_atom_type_symbol
_atom_type_description
_atom_type_scat_dispersion_real
_atom_type_scat_dispersion_imag
_atom_type_scat_source
C C 0.0033 0.0016 'International Tables Vol C Tables 4.2.6.8 and 6.1.1.4'
H H 0.0000 0.0000 'International Tables Vol C Tables 4.2.6.8 and 6.1.1.4'
N N 0.0061 0.0033 'International Tables Vol C Tables 4.2.6.8 and 6.1.1.4'
O O 0.0106 0.0060 'International Tables Vol C Tables 4.2.6.8 and 6.1.1.4'
P P 0.1023 0.0942 'International Tables Vol C Tables 4.2.6.8 and 6.1.1.4'
Cl Cl 0.1484 0.1585 'International Tables Vol C Tables 4.2.6.8 and 6.1.1.4'
Pd Pd -0.9988 1.0072 'International Tables Vol C Tables 4.2.6.8 and 6.1.1.4'
S S 0.1246 0.1234 'International Tables Vol C Tables 4.2.6.8 and 6.1.1.4'

loop_
_geom_angle_atom_site_label_1
_geom_angle_atom_site_label_2
_geom_angle_atom_site_label_3
_geom_angle
_geom_angle_publ_flag
C1 Pd1 P2 89.77(11) y
C1 Pd1 O1 176.31(14) y
P2 Pd1 O1 86.93(6) y
C1 Pd1 Cl1 89.77(11) y
P2 Pd1 Cl1 176.43(3) y
O1 Pd1 Cl1 93.63(6) y
Pd1 C1 H1A 109.5 ?
Pd1 C1 H1B 109.5 ?
H1A C1 H1B 109.5 ?
Pd1 C1 H1C 109.5 ?
H1A C1 H1C 109.5 ?
H1B C1 H1C 109.5 ?
P1 O1 Pd1 108.85(12) ?
O1 P1 N1 109.52(14) ?
O1 P1 C2 114.01(17) ?
N1 P1 C2 106.42(16) ?
O1 P1 C8 109.80(16) ?
N1 P1 C8 109.78(15) ?
C2 P1 C8 107.20(17) ?
P1 N1 P2 117.39(16) ?
P1 N1 H1 121.3 ?
P2 N1 H1 121.3 ?
N1 P2 C20 106.71(15) ?
N1 P2 C14 104.74(14) ?
C20 P2 C14 104.29(16) ?
N1 P2 Pd1 104.26(10) ?
C20 P2 Pd1 118.33(12) ?
C14 P2 Pd1 117.31(11) ?
C7 C2 C3 118.6(4) ?
C7 C2 P1 118.9(3) ?
C3 C2 P1 122.4(3) ?
C2 C3 C4 120.3(4) ?
C2 C3 H3 119.8 ?
C4 C3 H3 119.8 ?
C5 C4 C3 121.0(4) ?
C5 C4 H4 119.5 ?
C3 C4 H4 119.5 ?
C4 C5 C6 118.7(4) ?
C4 C5 H5 120.7 ?
C6 C5 H5 120.7 ?
C5 C6 C7 119.8(4) ?
C5 C6 H6 120.1 ?
C7 C6 H6 120.1 ?
C2 C7 C6 121.4(4) ?
C2 C7 H7 119.3 ?
C6 C7 H7 119.3 ?
C9 C8 C13 119.3(4) ?
C9 C8 P1 121.0(3) ?
C13 C8 P1 119.7(3) ?
C10 C9 C8 121.1(5) ?
C10 C9 H9 119.4 ?
C8 C9 H9 119.4 ?
C11 C10 C9 119.2(5) ?
C11 C10 H10 120.4 ?
C9 C10 H10 120.4 ?
C10 C11 C12 121.5(5) ?
C10 C11 H11 119.2 ?
C12 C11 H11 119.2 ?
C11 C12 C13 119.4(5) ?
C11 C12 H12 120.3 ?
C13 C12 H12 120.3 ?
C8 C13 C12 119.5(4) ?
C8 C13 H13 120.3 ?
C12 C13 H13 120.3 ?
C15 C14 C19 118.9(3) ?
C15 C14 P2 118.1(3) ?
C19 C14 P2 122.8(3) ?
C14 C15 C16 120.3(3) ?
C14 C15 H15 119.8 ?
C16 C15 H15 119.8 ?
C17 C16 C15 119.8(4) ?
C17 C16 H16 120.1 ?
C15 C16 H16 120.1 ?
C18 C17 C16 119.9(4) ?
C18 C17 H17 120.1 ?
C16 C17 H17 120.1 ?
C17 C18 C19 120.4(4) ?
C17 C18 H18 119.8 ?
C19 C18 H18 119.8 ?
C18 C19 C14 120.6(4) ?
C18 C19 H19 119.7 ?
C14 C19 H19 119.7 ?
C25 C20 C21 119.3(3) ?
C25 C20 P2 121.4(3) ?
C21 C20 P2 119.3(3) ?
C20 C21 C22 119.7(3) ?
C20 C21 H21 120.1 ?
C22 C21 H21 120.1 ?
C23 C22 C21 120.2(4) ?
C23 C22 H22 119.9 ?
C21 C22 H22 119.9 ?
C22 C23 C24 120.2(4) ?
C22 C23 H23 119.9 ?
C24 C23 H23 119.9 ?
C25 C24 C23 120.0(4) ?
C25 C24 H24 120.0 ?
C23 C24 H24 120.0 ?
C24 C25 C20 120.6(4) ?
C24 C25 H25 119.7 ?
C20 C25 H25 119.7 ?
O2 S1 C26 108.4(2) ?
O2 S1 C27 107.8(2) ?
C26 S1 C27 103.1(3) ?
S1 C26 H26A 109.5 ?
S1 C26 H26B 109.5 ?
H26A C26 H26B 109.5 ?
S1 C26 H26C 109.5 ?
H26A C26 H26C 109.5 ?
H26B C26 H26C 109.5 ?
S1X C26 H26D 109.5 ?
S1X C26 H26E 109.5 ?
H26D C26 H26E 109.5 ?
S1X C26 H26F 109.5 ?
H26D C26 H26F 109.5 ?
H26E C26 H26F 109.5 ?
S1 C27 H27A 109.5 ?
S1 C27 H27B 109.5 ?
H27A C27 H27B 109.5 ?
S1 C27 H27C 109.5 ?
H27A C27 H27C 109.5 ?
H27B C27 H27C 109.5 ?
S1X C27 H27D 109.5 ?
S1X C27 H27E 109.5 ?
H27D C27 H27E 109.5 ?
S1X C27 H27F 109.5 ?
H27D C27 H27F 109.5 ?
H27E C27 H27F 109.5 ?
O2 S1X C27 110.4(2) ?
O2 S1X C26 109.9(3) ?
C27 S1X C26 107.4(3) ?

loop_
_geom_bond_atom_site_label_1
_geom_bond_atom_site_label_2
_geom_bond_distance
_geom_bond_publ_flag
Pd1 C1 2.023(4) y
Pd1 P2 2.1880(8) y
Pd1 O1 2.228(2) y
Pd1 Cl1 2.3674(9) y
C1 H1A 0.9800 ?
C1 H1B 0.9800 ?
C1 H1C 0.9800 ?
O1 P1 1.509(2) y
P1 N1 1.659(3) y
P1 C2 1.792(4) ?
P1 C8 1.796(4) ?
N1 P2 1.692(3) y
N1 H1 0.8800 ?
P2 C20 1.814(3) ?
P2 C14 1.822(3) ?
C2 C7 1.348(6) ?
C2 C3 1.371(5) ?
C3 C4 1.389(5) ?
C3 H3 0.9500 ?
C4 C5 1.356(6) ?
C4 H4 0.9500 ?
C5 C6 1.373(6) ?
C5 H5 0.9500 ?
C6 C7 1.394(6) ?
C6 H6 0.9500 ?
C7 H7 0.9500 ?
C8 C9 1.380(6) ?
C8 C13 1.385(5) ?
C9 C10 1.380(6) ?
C9 H9 0.9500 ?
C10 C11 1.358(8) ?
C10 H10 0.9500 ?
C11 C12 1.373(8) ?
C11 H11 0.9500 ?
C12 C13 1.399(6) ?
C12 H12 0.9500 ?
C13 H13 0.9500 ?
C14 C15 1.387(5) ?
C14 C19 1.390(5) ?
C15 C16 1.392(5) ?
C15 H15 0.9500 ?
C16 C17 1.390(6) ?
C16 H16 0.9500 ?
C17 C18 1.369(6) ?
C17 H17 0.9500 ?
C18 C19 1.383(6) ?
C18 H18 0.9500 ?
C19 H19 0.9500 ?
C20 C25 1.392(5) ?
C20 C21 1.394(5) ?
C21 C22 1.397(5) ?
C21 H21 0.9500 ?
C22 C23 1.366(6) ?
C22 H22 0.9500 ?
C23 C24 1.395(6) ?
C23 H23 0.9500 ?
C24 C25 1.370(6) ?
C24 H24 0.9500 ?
C25 H25 0.9500 ?
S1 O2 1.516(3) ?
S1 C26 1.693(4) ?
S1 C27 1.711(4) ?
O2 S1X 1.526(4) ?
C26 S1X 1.655(4) ?
C26 H26A 0.9800 ?
C26 H26B 0.9800 ?
C26 H26C 0.9800 ?
C26 H26D 0.9800 ?
C26 H26E 0.9800 ?
C26 H26F 0.9800 ?
C27 S1X 1.652(4) ?
C27 H27A 0.9800 ?
C27 H27B 0.9800 ?
C27 H27C 0.9800 ?
C27 H27D 0.9800 ?
C27 H27E 0.9800 ?
C27 H27F 0.9800 ?

loop_
_geom_hbond_atom_site_label_D
_geom_hbond_atom_site_label_H
_geom_hbond_atom_site_label_A
_geom_hbond_distance_DH
_geom_hbond_distance_HA
_geom_hbond_distance_DA
_geom_hbond_angle_DHA
N1 H1 O2 0.88 1.89 2.757(4) 167

loop_
_geom_torsion_atom_site_label_1
_geom_torsion_atom_site_label_2
_geom_torsion_atom_site_label_3
_geom_torsion_atom_site_label_4
_geom_torsion
P2 Pd1 O1 P1 30.74(11)
Cl1 Pd1 O1 P1 -145.73(11)
Pd1 O1 P1 N1 -38.54(16)
Pd1 O1 P1 C2 -157.63(15)
Pd1 O1 P1 C8 82.07(15)
O1 P1 N1 P2 29.9(2)
C2 P1 N1 P2 153.59(19)
C8 P1 N1 P2 -90.7(2)
P1 N1 P2 C20 -130.93(18)
P1 N1 P2 C14 118.85(18)
P1 N1 P2 Pd1 -4.96(18)
C1 Pd1 P2 N1 168.88(16)
O1 Pd1 P2 N1 -12.76(11)
C1 Pd1 P2 C20 -72.82(18)
O1 Pd1 P2 C20 105.53(14)
C1 Pd1 P2 C14 53.62(18)
O1 Pd1 P2 C14 -128.03(13)
O1 P1 C2 C7 -81.5(5)
N1 P1 C2 C7 157.6(4)
C8 P1 C2 C7 40.2(5)
O1 P1 C2 C3 94.3(4)
N1 P1 C2 C3 -26.5(4)
C8 P1 C2 C3 -143.9(4)
C7 C2 C3 C4 2.3(7)
P1 C2 C3 C4 -173.6(3)
C2 C3 C4 C5 -0.2(7)
C3 C4 C5 C6 -2.3(8)
C4 C5 C6 C7 2.6(9)
C3 C2 C7 C6 -1.9(9)
P1 C2 C7 C6 174.1(5)
C5 C6 C7 C2 -0.5(10)
O1 P1 C8 C9 -173.0(3)
N1 P1 C8 C9 -52.5(4)
C2 P1 C8 C9 62.7(3)
O1 P1 C8 C13 5.9(3)
N1 P1 C8 C13 126.4(3)
C2 P1 C8 C13 -118.4(3)
C13 C8 C9 C10 0.0(6)
P1 C8 C9 C10 178.8(4)
C8 C9 C10 C11 1.5(7)
C9 C10 C11 C12 -2.3(8)
C10 C11 C12 C13 1.6(7)
C9 C8 C13 C12 -0.7(6)
P1 C8 C13 C12 -179.6(3)
C11 C12 C13 C8 -0.1(7)
N1 P2 C14 C15 -52.1(3)
C20 P2 C14 C15 -164.0(3)
Pd1 P2 C14 C15 62.9(3)
N1 P2 C14 C19 133.5(3)
C20 P2 C14 C19 21.6(3)
Pd1 P2 C14 C19 -111.5(3)
C19 C14 C15 C16 -1.3(5)
P2 C14 C15 C16 -175.9(3)
C14 C15 C16 C17 0.0(6)
C15 C16 C17 C18 0.7(6)
C16 C17 C18 C19 -0.2(6)
C17 C18 C19 C14 -1.1(6)
C15 C14 C19 C18 1.8(5)
P2 C14 C19 C18 176.1(3)
N1 P2 C20 C25 -50.7(3)
C14 P2 C20 C25 59.8(3)
Pd1 P2 C20 C25 -167.7(3)
N1 P2 C20 C21 130.9(3)
C14 P2 C20 C21 -118.5(3)
Pd1 P2 C20 C21 13.9(3)
C25 C20 C21 C22 0.2(5)
P2 C20 C21 C22 178.6(3)
C20 C21 C22 C23 -0.5(6)
C21 C22 C23 C24 0.2(7)
C22 C23 C24 C25 0.4(7)
C23 C24 C25 C20 -0.8(7)
C21 C20 C25 C24 0.5(6)
P2 C20 C25 C24 -177.9(3)
